data_4000674
loop_
_publ_author_name
'Yvonne Klawitter'
'Wolfgang Bensch'
'Claudia Wickleder'

_publ_section_title
;
 Synthesis, Crystal Structure, and Vibrational and Optical Spectroscopy
 of the First Quaternary Alkaline-Earth Rare Earth Thiophosphates
 Ba3Ln2[P4S16] (Ln = Gd-Er)
;
_journal_name_full 'Chem. Mater.'
_journal_page_first 187
_journal_page_last 197
_journal_paper_doi 10.1021/cm051860n
_journal_volume 18
_journal_year 2006
_chemical_formula_sum 'Ba3 P4 S16 Tb2'
_chemical_formula_weight 1366.70
_chemical_name_systematic '  ?'
_space_group_IT_number 60
_symmetry_cell_setting orthorhombic
_symmetry_space_group_name_Hall '-P 2n 2ab'
_symmetry_space_group_name_H-M 'P b c n'
_atom_sites_solution_hydrogens geom
_atom_sites_solution_primary direct
_atom_sites_solution_secondary difmap
_audit_creation_method SHELXL-97
_cell_angle_alpha 90.00
_cell_angle_beta 90.00
_cell_angle_gamma 90.00
_cell_formula_units_Z 4
_cell_length_a 19.113(2)
_cell_length_b 10.2610(11)
_cell_length_c 12.616(2)
_cell_measurement_reflns_used 152
_cell_measurement_temperature 293(2)
_cell_measurement_theta_max 36
_cell_measurement_theta_min 20
_cell_volume 2474.2(5)
_computing_structure_refinement 'SHELXL-97 (Sheldrick, 1997)'
_computing_structure_solution 'SHELXS-97 (Sheldrick, 1990)'
_diffrn_ambient_temperature 293(2)
_diffrn_measured_fraction_theta_full 0.997
_diffrn_measured_fraction_theta_max 0.997
_diffrn_measurement_device_type 'PW 1100'
_diffrn_measurement_method 'omega theta scan'
_diffrn_radiation_monochromator graphite
_diffrn_radiation_source 'fine-focus sealed tube'
_diffrn_radiation_type MoK\a
_diffrn_radiation_wavelength 0.71073
_diffrn_reflns_av_R_equivalents 0.0541
_diffrn_reflns_av_sigmaI/netI 0.0562
_diffrn_reflns_limit_h_max 1
_diffrn_reflns_limit_h_min -24
_diffrn_reflns_limit_k_max 1
_diffrn_reflns_limit_k_min -13
_diffrn_reflns_limit_l_max 1
_diffrn_reflns_limit_l_min -16
_diffrn_reflns_number 3200
_diffrn_reflns_theta_full 27.04
_diffrn_reflns_theta_max 27.04
_diffrn_reflns_theta_min 2.13
_diffrn_standards_decay_% 0
_diffrn_standards_interval_time 'every 120 minutes'
_diffrn_standards_number 3
_exptl_absorpt_coefficient_mu 11.947
_exptl_absorpt_correction_T_max 0.2311
_exptl_absorpt_correction_T_min 0.1716
_exptl_absorpt_correction_type numerical
_exptl_crystal_colour parallelepiped
_exptl_crystal_density_diffrn 3.669
_exptl_crystal_density_method 'not measured'
_exptl_crystal_description yellow
_exptl_crystal_F_000 2456
_exptl_crystal_size_max 0.19
_exptl_crystal_size_mid 0.18
_exptl_crystal_size_min 0.18
_refine_diff_density_max 3.513
_refine_diff_density_min -2.311
_refine_diff_density_rms 0.473
_refine_ls_extinction_coef 0.00007(2)
_refine_ls_extinction_expression Fc^*^=kFc[1+0.001xFc^2^\l^3^/sin(2\q)]^-1/4^
_refine_ls_extinction_method SHELXL
_refine_ls_goodness_of_fit_ref 1.061
_refine_ls_hydrogen_treatment mixed
_refine_ls_matrix_type full
_refine_ls_number_parameters 115
_refine_ls_number_reflns 2703
_refine_ls_number_restraints 0
_refine_ls_restrained_S_all 1.061
_refine_ls_R_factor_all 0.0884
_refine_ls_R_factor_gt 0.0474
_refine_ls_shift/su_max 0.001
_refine_ls_shift/su_mean 0.000
_refine_ls_structure_factor_coef Fsqd
_refine_ls_weighting_details 'calc w=1/[\s^2^(Fo^2^)+(0.0915P)^2^+63.8855P] where P=(Fo^2^+2Fc^2^)/3'
_refine_ls_weighting_scheme calc
_refine_ls_wR_factor_gt 0.1473
_refine_ls_wR_factor_ref 0.1621
_reflns_number_gt 1920
_reflns_number_total 2703
_reflns_threshold_expression >2sigma(I)
_cod_database_code 4000674

loop_
_symmetry_equiv_pos_as_xyz
'x, y, z'
'-x+1/2, -y+1/2, z+1/2'
'-x, y, -z+1/2'
'x+1/2, -y+1/2, -z'
'-x, -y, -z'
'x-1/2, y-1/2, -z-1/2'
'x, -y, z-1/2'
'-x-1/2, y-1/2, z'

loop_
_atom_site_label
_atom_site_type_symbol
_atom_site_fract_x
_atom_site_fract_y
_atom_site_fract_z
_atom_site_U_iso_or_equiv
_atom_site_adp_type
_atom_site_occupancy
_atom_site_symmetry_multiplicity
_atom_site_calc_flag
_atom_site_refinement_flags
Tb1 Tb 0.57359(3) 0.12846(6) 0.11301(6) 0.0142(2) Uani 1 1 d .
Ba1 Ba 0.72783(4) -0.28893(8) -0.11122(8) 0.0203(3) Uani 1 1 d .
Ba2 Ba 0.5000 -0.38045(12) 0.2500 0.0224(3) Uani 1 2 d S
S1 S 0.6503(2) -0.3819(4) 0.1055(3) 0.0238(8) Uani 1 1 d .
S2 S 0.64689(19) -0.5689(4) -0.1127(3) 0.0198(7) Uani 1 1 d .
S3 S 0.48372(19) -0.1132(3) 0.1001(3) 0.0192(8) Uani 1 1 d .
S4 S 0.69293(18) 0.2942(3) 0.1146(3) 0.0180(7) Uani 1 1 d .
S5 S 0.43050(17) 0.1811(4) 0.1675(3) 0.0197(7) Uani 1 1 d .
S6 S 0.53159(19) 0.3825(4) 0.0858(4) 0.0222(8) Uani 1 1 d .
S7 S 0.66844(18) -0.0062(4) -0.0139(3) 0.0202(8) Uani 1 1 d .
S8 S 0.6528(2) -0.0673(4) 0.2302(3) 0.0245(8) Uani 1 1 d .
P1 P 0.39728(18) -0.0046(4) 0.1397(3) 0.0154(7) Uani 1 1 d .
P2 P 0.63121(18) -0.5609(3) 0.0486(3) 0.0157(7) Uani 1 1 d .

loop_
_atom_site_aniso_label
_atom_site_aniso_U_11
_atom_site_aniso_U_22
_atom_site_aniso_U_33
_atom_site_aniso_U_23
_atom_site_aniso_U_13
_atom_site_aniso_U_12
Tb1 0.0101(3) 0.0116(3) 0.0210(4) -0.0005(3) -0.0002(3) 0.0009(2)
Ba1 0.0132(4) 0.0163(4) 0.0314(5) -0.0012(4) -0.0011(4) 0.0011(3)
Ba2 0.0188(6) 0.0157(6) 0.0327(7) 0.000 0.0003(5) 0.000
S1 0.0247(19) 0.0160(18) 0.031(2) -0.0061(17) 0.0047(17) -0.0071(15)
S2 0.0151(16) 0.0193(17) 0.0249(19) -0.0006(16) -0.0005(15) 0.0003(14)
S3 0.0168(17) 0.0132(16) 0.028(2) 0.0030(15) 0.0000(14) 0.0014(13)
S4 0.0149(16) 0.0155(16) 0.0234(19) 0.0027(15) -0.0014(15) 0.0001(13)
S5 0.0123(15) 0.0167(16) 0.030(2) 0.0017(16) 0.0011(15) -0.0021(13)
S6 0.0130(16) 0.0120(16) 0.042(2) 0.0008(15) 0.0010(16) -0.0001(13)
S7 0.0159(16) 0.0218(18) 0.0229(19) -0.0008(16) 0.0013(14) 0.0036(13)
S8 0.0243(19) 0.029(2) 0.0197(19) 0.0002(16) 0.0042(16) 0.0144(16)
P1 0.0130(15) 0.0137(16) 0.0195(18) 0.0005(14) 0.0033(14) -0.0025(14)
P2 0.0117(16) 0.0129(16) 0.0226(19) -0.0013(15) 0.0004(14) -0.0017(13)

loop_
_atom_type_symbol
_atom_type_description
_atom_type_scat_dispersion_real
_atom_type_scat_dispersion_imag
_atom_type_scat_source
P P 0.1023 0.0942 'International Tables Vol C Tables 4.2.6.8 and 6.1.1.4'
S S 0.1246 0.1234 'International Tables Vol C Tables 4.2.6.8 and 6.1.1.4'
Ba Ba -0.3244 2.2819 'International Tables Vol C Tables 4.2.6.8 and 6.1.1.4'
Tb Tb -0.1723 4.1537 'International Tables Vol C Tables 4.2.6.8 and 6.1.1.4'

loop_
_geom_angle_atom_site_label_1
_geom_angle_atom_site_label_2
_geom_angle_atom_site_label_3
_geom_angle
_geom_angle_site_symmetry_1
_geom_angle_site_symmetry_3
S6 Tb1 S7 126.07(12) . .
S6 Tb1 S5 86.14(12) . 3_655
S7 Tb1 S5 132.61(11) . 3_655
S6 Tb1 S4 70.63(11) . .
S7 Tb1 S4 77.22(11) . .
S5 Tb1 S4 84.30(11) 3_655 .
S6 Tb1 S5 64.74(11) . .
S7 Tb1 S5 148.32(11) . .
S5 Tb1 S5 72.69(12) 3_655 .
S4 Tb1 S5 130.50(11) . .
S6 Tb1 S3 79.97(11) . 5_655
S7 Tb1 S3 71.75(11) . 5_655
S5 Tb1 S3 155.12(10) 3_655 5_655
S4 Tb1 S3 109.94(11) . 5_655
S5 Tb1 S3 82.70(11) . 5_655
S6 Tb1 S8 150.19(12) . .
S7 Tb1 S8 67.17(11) . .
S5 Tb1 S8 69.46(10) 3_655 .
S4 Tb1 S8 89.54(12) . .
S5 Tb1 S8 120.15(11) . .
S3 Tb1 S8 128.81(11) 5_655 .
S6 Tb1 S3 127.27(11) . .
S7 Tb1 S3 86.10(11) . .
S5 Tb1 S3 101.21(11) 3_655 .
S4 Tb1 S3 161.23(10) . .
S5 Tb1 S3 68.03(10) . .
S3 Tb1 S3 72.03(12) 5_655 .
S8 Tb1 S3 75.94(12) . .
S7 Ba1 S1 75.95(10) 8_755 .
S7 Ba1 S2 71.65(9) 8_755 .
S1 Ba1 S2 62.01(10) . .
S7 Ba1 S2 91.67(9) 8_755 8_765
S1 Ba1 S2 122.51(10) . 8_765
S2 Ba1 S2 161.60(8) . 8_765
S7 Ba1 S5 151.31(9) 8_755 5_655
S1 Ba1 S5 82.05(10) . 5_655
S2 Ba1 S5 81.90(9) . 5_655
S2 Ba1 S5 115.86(9) 8_765 5_655
S7 Ba1 S4 64.71(9) 8_755 8_755
S1 Ba1 S4 64.15(10) . 8_755
S2 Ba1 S4 116.42(10) . 8_755
S2 Ba1 S4 59.97(10) 8_765 8_755
S5 Ba1 S4 120.96(10) 5_655 8_755
S7 Ba1 S7 131.88(12) 8_755 .
S1 Ba1 S7 77.97(10) . .
S2 Ba1 S7 127.17(9) . .
S2 Ba1 S7 69.78(9) 8_765 .
S5 Ba1 S7 58.51(9) 5_655 .
S4 Ba1 S7 67.64(9) 8_755 .
S7 Ba1 S8 60.53(10) 8_755 2_644
S1 Ba1 S8 132.71(10) . 2_644
S2 Ba1 S8 86.12(10) . 2_644
S2 Ba1 S8 78.72(10) 8_765 2_644
S5 Ba1 S8 129.72(10) 5_655 2_644
S4 Ba1 S8 108.12(9) 8_755 2_644
S7 Ba1 S8 145.62(10) . 2_644
S7 Ba1 S4 118.65(9) 8_755 7
S1 Ba1 S4 137.27(10) . 7
S2 Ba1 S4 83.75(9) . 7
S2 Ba1 S4 98.20(9) 8_765 7
S5 Ba1 S4 67.66(9) 5_655 7
S4 Ba1 S4 158.13(5) 8_755 7
S7 Ba1 S4 107.99(9) . 7
S8 Ba1 S4 62.56(9) 2_644 7
S6 Ba2 S6 83.13(15) 1_545 3_645
S6 Ba2 S2 73.10(9) 1_545 5_645
S6 Ba2 S2 93.32(10) 3_645 5_645
S6 Ba2 S2 93.32(10) 1_545 7_546
S6 Ba2 S2 73.10(9) 3_645 7_546
S2 Ba2 S2 162.10(13) 5_645 7_546
S6 Ba2 S3 162.95(9) 1_545 3_655
S6 Ba2 S3 105.69(10) 3_645 3_655
S2 Ba2 S3 119.93(9) 5_645 3_655
S2 Ba2 S3 75.89(9) 7_546 3_655
S6 Ba2 S3 105.69(10) 1_545 .
S6 Ba2 S3 162.95(9) 3_645 .
S2 Ba2 S3 75.89(9) 5_645 .
S2 Ba2 S3 119.93(9) 7_546 .
S3 Ba2 S3 69.90(13) 3_655 .
S6 Ba2 S1 59.91(9) 1_545 .
S6 Ba2 S1 119.66(10) 3_645 .
S2 Ba2 S1 115.55(10) 5_645 .
S2 Ba2 S1 64.37(10) 7_546 .
S3 Ba2 S1 103.18(9) 3_655 .
S3 Ba2 S1 77.25(9) . .
S6 Ba2 S1 119.66(10) 1_545 3_655
S6 Ba2 S1 59.91(9) 3_645 3_655
S2 Ba2 S1 64.37(10) 5_645 3_655
S2 Ba2 S1 115.55(10) 7_546 3_655
S3 Ba2 S1 77.25(9) 3_655 3_655
S3 Ba2 S1 103.18(9) . 3_655
S1 Ba2 S1 179.50(13) . 3_655
P2 S1 Ba1 92.93(18) . .
P2 S1 Ba2 92.39(17) . .
Ba1 S1 Ba2 146.47(14) . .
P2 S2 Ba1 91.62(16) . .
P2 S2 Ba1 97.33(17) . 8_755
Ba1 S2 Ba1 105.01(10) . 8_755
P2 S2 Ba2 113.36(17) . 5_645
Ba1 S2 Ba2 122.58(12) . 5_645
Ba1 S2 Ba2 120.53(12) 8_755 5_645
P1 S3 Tb1 87.21(16) . 5_655
P1 S3 Tb1 89.94(15) . .
Tb1 S3 Tb1 107.97(12) 5_655 .
P1 S3 Ba2 112.45(17) . .
Tb1 S3 Ba2 120.90(12) 5_655 .
Tb1 S3 Ba2 126.11(12) . .
P2 S4 Tb1 88.25(15) 1_565 .
P2 S4 Ba1 95.64(17) 1_565 8_765
Tb1 S4 Ba1 101.83(11) . 8_765
P2 S4 Ba1 120.88(19) 1_565 7_556
Tb1 S4 Ba1 98.62(11) . 7_556
Ba1 S4 Ba1 138.45(11) 8_765 7_556
P1 S5 Tb1 88.94(17) . 3_655
P1 S5 Tb1 94.56(17) . .
Tb1 S5 Tb1 103.03(12) 3_655 .
P1 S5 Ba1 89.46(15) . 5_655
Tb1 S5 Ba1 104.49(11) 3_655 5_655
Tb1 S5 Ba1 152.26(15) . 5_655
P2 S6 Tb1 91.49(17) 1_565 .
P2 S6 Ba2 96.13(17) 1_565 1_565
Tb1 S6 Ba2 133.18(16) . 1_565
P1 S7 Tb1 91.13(16) 5_655 .
P1 S7 Ba1 92.59(17) 5_655 8_765
Tb1 S7 Ba1 106.02(12) . 8_765
P1 S7 Ba1 88.29(16) 5_655 .
Tb1 S7 Ba1 149.44(14) . .
Ba1 S7 Ba1 104.53(10) 8_765 .
P1 S8 Tb1 86.92(16) 3_655 .
P1 S8 Ba1 88.71(17) 3_655 2_645
Tb1 S8 Ba1 162.22(16) . 2_645
S8 P1 S7 111.3(2) 3_655 5_655
S8 P1 S5 107.9(2) 3_655 .
S7 P1 S5 106.1(2) 5_655 .
S8 P1 S3 114.1(2) 3_655 .
S7 P1 S3 109.7(2) 5_655 .
S5 P1 S3 107.4(2) . .
S1 P2 S6 110.3(2) . 1_545
S1 P2 S2 111.3(2) . .
S6 P2 S2 110.6(2) 1_545 .
S1 P2 S4 114.2(2) . 1_545
S6 P2 S4 103.5(2) 1_545 1_545
S2 P2 S4 106.6(2) . 1_545

loop_
_geom_bond_atom_site_label_1
_geom_bond_atom_site_label_2
_geom_bond_distance
_geom_bond_site_symmetry_2
Tb1 S6 2.749(4) .
Tb1 S7 2.786(4) .
Tb1 S5 2.822(4) 3_655
Tb1 S4 2.845(4) .
Tb1 S5 2.871(3) .
Tb1 S3 2.907(4) 5_655
Tb1 S8 2.917(4) .
Tb1 S3 3.021(4) .
Ba1 S7 3.226(4) 8_755
Ba1 S1 3.252(4) .
Ba1 S2 3.263(4) .
Ba1 S2 3.291(4) 8_765
Ba1 S5 3.299(4) 5_655
Ba1 S4 3.338(4) 8_755
Ba1 S7 3.348(4) .
Ba1 S8 3.375(4) 2_644
Ba1 S4 3.523(4) 7
Ba2 S6 3.252(4) 1_545
Ba2 S6 3.252(4) 3_645
Ba2 S2 3.340(4) 5_645
Ba2 S2 3.340(4) 7_546
Ba2 S3 3.346(4) 3_655
Ba2 S3 3.346(4) .
Ba2 S1 3.403(4) .
Ba2 S1 3.403(4) 3_655
S1 P2 2.006(5) .
S2 P2 2.059(6) .
S2 Ba1 3.291(4) 8_755
S2 Ba2 3.340(4) 5_645
S3 P1 2.055(5) .
S3 Tb1 2.907(4) 5_655
S4 P2 2.073(5) 1_565
S4 Ba1 3.338(4) 8_765
S4 Ba1 3.523(4) 7_556
S5 P1 2.039(5) .
S5 Tb1 2.822(4) 3_655
S5 Ba1 3.299(4) 5_655
S6 P2 2.045(5) 1_565
S6 Ba2 3.252(4) 1_565
S7 P1 2.027(5) 5_655
S7 Ba1 3.226(4) 8_765
S8 P1 2.006(5) 3_655
S8 Ba1 3.375(4) 2_645
P1 S8 2.006(5) 3_655
P1 S7 2.027(5) 5_655
P2 S6 2.045(5) 1_545
P2 S4 2.073(5) 1_545
